data_2216156
loop_
_publ_author_name
'Pa\,sao\<glu, H\"umeyra'
'Ka\,sta\,s, G\"okhan'
'Ye\,silel, Okan Z. '
'\,Sahin, Onur'
'B\"uy\"ukg\"ung\"or, Orhan '

_publ_section_title
;
 [<i>N</i>,<i>N</i>'-Bis(3-aminopropyl)ethylenediamine]disaccharinatozinc(II)
 monohydrate
;
_journal_coeditor_code WM2151
_journal_issue 11
_journal_name_full 'Acta Crystallographica Section E'
_journal_page_first m2710
_journal_page_last m2711
_journal_paper_doi 10.1107/S1600536807049458
_journal_volume 63
_journal_year 2007
_chemical_formula_iupac '[Zn (C7 H4 N O3 S)2 (C8 H22 N4)], H2 O'
_chemical_formula_moiety 'C22 H30 N6 O6 S2 Zn, H2 O'
_chemical_formula_sum 'C22 H32 N6 O7 S2 Zn'
_chemical_formula_weight 622.03
_chemical_name_systematic
;
[N,N'-Bis(3-aminopropyl)ethylendiamine]disaccharinatozinc(II) monohydrate
;
_space_group_IT_number 19
_symmetry_cell_setting orthorhombic
_symmetry_space_group_name_Hall 'P 2ac 2ab'
_symmetry_space_group_name_H-M 'P 21 21 21'
_atom_sites_solution_hydrogens geom
_atom_sites_solution_primary direct
_atom_sites_solution_secondary difmap
_audit_creation_method SHELXL-97
_cell_angle_alpha 90.000
_cell_angle_beta 90.000
_cell_angle_gamma 90.000
_cell_formula_units_Z 4
_cell_length_a 10.1025(5)
_cell_length_b 14.3045(10)
_cell_length_c 19.2547(11)
_cell_measurement_reflns_used 23038
_cell_measurement_temperature 296
_cell_measurement_theta_max 26.58
_cell_measurement_theta_min 1.42
_cell_volume 2782.5(3)
_computing_cell_refinement 'X-AREA (Stoe, 2002)'
_computing_data_collection 'X-AREA (Stoe, 2002)'
_computing_data_reduction 'X-RED32 (Stoe, 2002)'
_computing_molecular_graphics 'ORTEP-3 (Farrugia, 1997) and Mercury (Macrae <i>et al.</i>,  2006)'
_computing_publication_material 'WinGX (Farrugia, 1999)'
_computing_structure_refinement 'SHELXL97 (Sheldrick, 1997)'
_computing_structure_solution 'SHELXS97 (Sheldrick, 1997)'
_diffrn_ambient_temperature 296
_diffrn_measured_fraction_theta_full 0.978
_diffrn_measured_fraction_theta_max 0.978
_diffrn_measurement_device_type 'Stoe IPDSII'
_diffrn_measurement_method \w
_diffrn_radiation_monochromator graphite
_diffrn_radiation_source 'fine-focus sealed tube'
_diffrn_radiation_type MoK\a
_diffrn_radiation_wavelength 0.71069
_diffrn_reflns_av_R_equivalents 0.1475
_diffrn_reflns_av_sigmaI/netI 0.0902
_diffrn_reflns_limit_h_max 13
_diffrn_reflns_limit_h_min -12
_diffrn_reflns_limit_k_max 18
_diffrn_reflns_limit_k_min -19
_diffrn_reflns_limit_l_max 25
_diffrn_reflns_limit_l_min -25
_diffrn_reflns_number 49189
_diffrn_reflns_theta_full 28.54
_diffrn_reflns_theta_max 28.54
_diffrn_reflns_theta_min 1.77
_diffrn_standards_number 0
_exptl_absorpt_coefficient_mu 1.084
_exptl_absorpt_correction_T_max 0.8109
_exptl_absorpt_correction_T_min 0.7102
_exptl_absorpt_correction_type numerical
_exptl_absorpt_process_details '(X-RED32; Stoe, 2002)'
_exptl_crystal_colour colorless
_exptl_crystal_density_diffrn 1.485
_exptl_crystal_density_method 'not measured'
_exptl_crystal_description 'rectangular prism'
_exptl_crystal_F_000 1296
_exptl_crystal_size_max 0.32
_exptl_crystal_size_mid 0.30
_exptl_crystal_size_min 0.25
_refine_diff_density_max 0.365
_refine_diff_density_min -0.360
_refine_ls_abs_structure_details 'Flack (1983), 3014 Friedel pairs'
_refine_ls_abs_structure_Flack 0.449(17)
_refine_ls_extinction_coef 0.0015(4)
_refine_ls_extinction_expression Fc^*^=kFc[1+0.001xFc^2^\l^3^/sin(2\q)]^-1/4^
_refine_ls_extinction_method 'SHELXL97 (Sheldrick, 1997)'
_refine_ls_goodness_of_fit_ref 0.920
_refine_ls_hydrogen_treatment mixed
_refine_ls_matrix_type full
_refine_ls_number_parameters 381
_refine_ls_number_reflns 6894
_refine_ls_number_restraints 29
_refine_ls_restrained_S_all 0.919
_refine_ls_R_factor_all 0.1108
_refine_ls_R_factor_gt 0.0678
_refine_ls_shift/su_max 0.001
_refine_ls_shift/su_mean 0.000
_refine_ls_structure_factor_coef Fsqd
_refine_ls_weighting_details 'w=1/[\s^2^(Fo^2^)+(0.0535P)^2^] where P=(Fo^2^+2Fc^2^)/3'
_refine_ls_weighting_scheme calc
_refine_ls_wR_factor_gt 0.1111
_refine_ls_wR_factor_ref 0.1221
_reflns_number_gt 3763
_reflns_number_total 6894
_reflns_threshold_expression I>2\s(I)
_cod_data_source_file wm2151.cif
_cod_data_source_block I
_cod_database_code 2216156
_cod_database_fobs_code 2216156

loop_
_symmetry_equiv_pos_as_xyz
'x, y, z'
'-x+1/2, -y, z+1/2'
'x+1/2, -y+1/2, -z'
'-x, y+1/2, -z+1/2'

loop_
_atom_site_type_symbol
_atom_site_label
_atom_site_fract_x
_atom_site_fract_y
_atom_site_fract_z
_atom_site_U_iso_or_equiv
_atom_site_adp_type
_atom_site_calc_flag
_atom_site_refinement_flags
_atom_site_occupancy
_atom_site_disorder_assembly
_atom_site_disorder_group
C C1 0.1672(4) 0.4017(3) 0.1425(2) 0.0451(10) Uani d . 1 A .
C C2 0.1978(5) 0.3115(3) 0.1605(3) 0.0590(13) Uani d . 1 . .
H H2 0.2750 0.2830 0.1449 0.071 Uiso calc R 1 . .
C C3 0.1087(6) 0.2641(4) 0.2031(3) 0.0728(15) Uani d . 1 . .
H H3 0.1278 0.2035 0.2175 0.087 Uiso calc R 1 . .
C C4 -0.0065(6) 0.3058(4) 0.2241(3) 0.0749(15) Uani d . 1 . .
H H4 -0.0662 0.2717 0.2507 0.090 Uiso calc R 1 . .
C C5 -0.0361(6) 0.3954(4) 0.2072(3) 0.0755(17) Uani d . 1 A .
H H5 -0.1127 0.4243 0.2232 0.091 Uiso calc R 1 . .
C C6 0.0520(5) 0.4412(4) 0.1656(3) 0.0624(14) Uani d . 1 . .
C C7 0.2450(5) 0.4672(3) 0.0984(3) 0.0608(13) Uani d . 1 . .
C C8 0.8111(4) 0.6093(3) -0.1499(2) 0.0429(10) Uani d . 1 . .
C C9 0.7907(5) 0.7016(3) -0.1649(3) 0.0526(12) Uani d . 1 . .
H H9 0.7208 0.7345 -0.1451 0.063 Uiso calc R 1 . .
C C10 0.8768(6) 0.7441(4) -0.2101(3) 0.0694(15) Uani d . 1 . .
H H10 0.8649 0.8068 -0.2212 0.083 Uiso calc R 1 . .
C C11 0.9808(7) 0.6953(4) -0.2394(3) 0.0725(16) Uani d . 1 . .
H H11 1.0372 0.7255 -0.2703 0.087 Uiso calc R 1 . .
C C12 1.0022(6) 0.6024(4) -0.2234(3) 0.0682(13) Uani d . 1 . .
H H12 1.0724 0.5691 -0.2424 0.082 Uiso calc R 1 . .
C C13 0.9140(4) 0.5615(3) -0.1776(2) 0.0501(11) Uani d . 1 . .
C C14 0.7301(4) 0.5471(3) -0.1025(2) 0.0468(10) Uani d . 1 . .
C C15 0.4820(6) 0.2962(3) -0.0276(3) 0.0731(15) Uani d . 1 . .
H H15A 0.4710 0.2454 -0.0605 0.088 Uiso calc R 1 . .
H H15B 0.4096 0.2931 0.0054 0.088 Uiso calc R 1 . .
C C16 0.6118(6) 0.2837(4) 0.0107(3) 0.0718(15) Uani d . 1 . .
H H16A 0.6182 0.2191 0.0257 0.086 Uiso calc R 1 . .
H H16B 0.6837 0.2950 -0.0216 0.086 Uiso calc R 1 . .
C C17 0.6310(6) 0.3457(4) 0.0730(3) 0.0771(17) Uani d . 1 . .
H H17A 0.5550 0.3393 0.1034 0.093 Uiso calc R 1 . .
H H17B 0.7083 0.3246 0.0985 0.093 Uiso calc R 1 . .
C C18 0.3549(6) 0.3961(4) -0.1050(4) 0.0820(17) Uani d . 1 . .
H H18A 0.2796 0.3785 -0.0766 0.098 Uiso calc R 1 . .
H H18B 0.3576 0.3547 -0.1449 0.098 Uiso calc R 1 . .
C C19 0.3383(6) 0.4956(4) -0.1292(3) 0.0810(16) Uani d . 1 . .
H H19A 0.4118 0.5128 -0.1590 0.097 Uiso calc R 1 . .
H H19B 0.2572 0.5014 -0.1559 0.097 Uiso calc R 1 . .
C C20 0.3312(6) 0.6581(4) -0.0891(3) 0.0747(16) Uani d . 1 . .
H H20A 0.2514 0.6705 -0.1155 0.090 Uiso calc R 1 . .
H H20B 0.4065 0.6710 -0.1188 0.090 Uiso calc R 1 . .
C C21 0.3355(6) 0.7216(4) -0.0276(4) 0.084(2) Uani d . 1 . .
H H21A 0.2642 0.7040 0.0035 0.101 Uiso calc R 1 . .
H H21B 0.3175 0.7847 -0.0435 0.101 Uiso calc R 1 . .
C C22 0.4633(6) 0.7233(3) 0.0139(3) 0.0760(18) Uani d . 1 . .
H H22A 0.5375 0.7310 -0.0176 0.091 Uiso calc R 1 . .
H H22B 0.4623 0.7765 0.0451 0.091 Uiso calc R 1 . .
N N1 0.1887(5) 0.5510(3) 0.0913(3) 0.0946(19) Uani d . 1 A .
N N2 0.7764(4) 0.4591(3) -0.0980(2) 0.0628(12) Uani d . 1 . .
N N3 0.4813(5) 0.6373(3) 0.0542(2) 0.0702(12) Uani d . 1 A .
H H3A 0.4140 0.6331 0.0847 0.084 Uiso calc R 1 . .
H H3B 0.5563 0.6432 0.0791 0.084 Uiso calc R 1 . .
N N4 0.4754(5) 0.3859(3) -0.0651(3) 0.0616(12) Uani d . 1 A .
N N5 0.3334(4) 0.5583(3) -0.0687(3) 0.0658(12) Uani d . 1 A .
N N6 0.6482(4) 0.4462(3) 0.0551(2) 0.0693(12) Uani d . 1 A .
H H6A 0.7227 0.4519 0.0298 0.083 Uiso calc R 1 . .
H H6B 0.6606 0.4782 0.0948 0.083 Uiso calc R 1 . .
O O1 0.3520(4) 0.4442(3) 0.0723(2) 0.0758(11) Uani d . 1 A .
O O2 0.6306(3) 0.5774(2) -0.07302(19) 0.0600(9) Uani d . 1 A .
O O1W 0.8016(5) 0.3978(5) -0.3387(3) 0.1273(19) Uani d D 1 . .
O O3A 0.107(2) 0.6125(9) 0.2157(8) 0.101(5) Uani d PDU 0.383(11) A 1
O O3B 0.0292(14) 0.6268(5) 0.1665(10) 0.130(6) Uani d PU 0.617(11) A 2
O O4A -0.0316(15) 0.5925(16) 0.1166(15) 0.115(4) Uani d PDU 0.383(11) A 1
O O4B -0.0713(8) 0.5555(7) 0.0682(7) 0.115(4) Uani d PU 0.617(11) A 2
O O5 0.8858(5) 0.3817(3) -0.1988(2) 0.1005(16) Uani d . 1 . .
O O6 1.0226(4) 0.4277(3) -0.1006(2) 0.1084(17) Uani d . 1 . .
S S1A 0.0774(9) 0.5583(5) 0.1553(5) 0.079(3) Uani d PD 0.383(11) A 1
S S1B 0.0367(4) 0.5542(3) 0.1183(3) 0.0725(14) Uani d P 0.617(11) A 2
S S2 0.90760(14) 0.44672(10) -0.14354(8) 0.0665(4) Uani d . 1 . .
Zn Zn1 0.49146(5) 0.51064(3) -0.00068(4) 0.05359(16) Uani d . 1 . .
H H5A 0.252(6) 0.548(4) -0.040(3) 0.082(16) Uiso d . 1 . .
H H4A 0.548(7) 0.393(5) -0.073(4) 0.10(3) Uiso d . 1 . .
H H1W 0.816(7) 0.405(7) -0.2951(15) 0.154 Uiso d D 1 . .
H H2W 0.720(2) 0.405(7) -0.341(4) 0.154 Uiso d D 1 . .

loop_
_atom_site_aniso_label
_atom_site_aniso_U_11
_atom_site_aniso_U_22
_atom_site_aniso_U_33
_atom_site_aniso_U_12
_atom_site_aniso_U_13
_atom_site_aniso_U_23
C1 0.049(3) 0.044(2) 0.042(2) -0.0024(19) 0.009(2) -0.0002(19)
C2 0.055(3) 0.062(3) 0.060(3) 0.005(2) 0.001(3) 0.008(2)
C3 0.077(4) 0.067(3) 0.075(4) -0.002(3) 0.004(3) 0.019(3)
C4 0.074(4) 0.082(4) 0.068(3) -0.021(4) 0.019(3) 0.007(3)
C5 0.072(4) 0.070(3) 0.084(4) -0.015(3) 0.038(3) -0.005(3)
C6 0.063(3) 0.057(3) 0.067(3) -0.003(2) 0.037(3) -0.001(3)
C7 0.053(3) 0.059(3) 0.070(3) -0.002(2) 0.022(2) 0.008(3)
C8 0.037(2) 0.047(2) 0.045(3) -0.0072(19) -0.0025(19) 0.001(2)
C9 0.061(3) 0.042(2) 0.054(3) -0.003(2) -0.002(2) 0.004(2)
C10 0.089(4) 0.052(3) 0.068(4) -0.014(3) -0.008(3) 0.016(3)
C11 0.084(4) 0.077(3) 0.056(3) -0.021(3) 0.018(3) 0.013(2)
C12 0.055(3) 0.081(3) 0.068(3) -0.003(3) 0.016(3) 0.007(3)
C13 0.047(3) 0.059(3) 0.045(2) 0.000(2) 0.015(2) 0.005(2)
C14 0.033(2) 0.055(3) 0.052(3) -0.003(2) 0.0064(19) 0.003(2)
C15 0.063(4) 0.058(3) 0.098(4) -0.002(3) 0.021(3) 0.010(2)
C16 0.069(3) 0.066(3) 0.080(4) 0.015(2) 0.012(3) 0.013(3)
C17 0.066(4) 0.085(4) 0.080(4) 0.020(3) 0.006(3) 0.030(3)
C18 0.074(4) 0.072(4) 0.100(5) -0.012(3) -0.013(4) 0.007(3)
C19 0.067(3) 0.087(4) 0.089(4) -0.004(3) -0.015(3) 0.011(3)
C20 0.061(3) 0.072(4) 0.091(4) 0.009(3) 0.004(3) 0.024(3)
C21 0.073(4) 0.059(3) 0.121(6) 0.016(3) 0.029(4) 0.030(3)
C22 0.080(4) 0.059(3) 0.089(5) 0.003(2) 0.033(3) -0.006(3)
N1 0.080(3) 0.049(2) 0.155(5) 0.007(2) 0.069(3) 0.022(3)
N2 0.053(2) 0.046(2) 0.090(3) 0.0027(18) 0.035(2) 0.016(2)
N3 0.069(3) 0.068(2) 0.074(3) 0.012(2) 0.020(2) 0.002(2)
N4 0.045(3) 0.053(2) 0.088(3) -0.0020(19) 0.010(2) 0.003(2)
N5 0.050(2) 0.063(3) 0.084(3) 0.005(2) 0.014(2) 0.022(3)
N6 0.061(3) 0.079(3) 0.068(3) 0.003(2) 0.009(2) 0.008(2)
O1 0.057(2) 0.075(2) 0.095(3) 0.008(2) 0.037(2) 0.021(2)
O2 0.0461(19) 0.059(2) 0.075(2) 0.0036(15) 0.0220(17) 0.0056(17)
O1W 0.088(4) 0.187(5) 0.107(4) 0.000(4) -0.009(3) 0.013(4)
O3A 0.120(13) 0.070(8) 0.113(11) 0.009(8) 0.033(10) 0.006(8)
O3B 0.114(9) 0.048(4) 0.227(15) -0.009(5) 0.085(9) -0.047(7)
O4A 0.050(5) 0.086(6) 0.209(12) 0.012(4) 0.004(5) 0.067(7)
O4B 0.050(5) 0.086(6) 0.209(12) 0.012(4) 0.004(5) 0.067(7)
O5 0.140(4) 0.059(2) 0.103(3) -0.002(3) 0.048(3) -0.014(2)
O6 0.071(3) 0.136(4) 0.118(4) 0.045(3) 0.018(3) 0.063(3)
S1A 0.087(5) 0.057(3) 0.095(5) 0.031(3) 0.059(4) 0.021(4)
S1B 0.064(2) 0.0434(13) 0.110(3) 0.0058(14) 0.038(2) 0.008(2)
S2 0.0651(8) 0.0589(7) 0.0756(9) 0.0126(6) 0.0299(7) 0.0147(7)
Zn1 0.0456(3) 0.0536(3) 0.0616(3) 0.0076(2) 0.0124(3) 0.0074(3)

loop_
_atom_type_symbol
_atom_type_description
_atom_type_scat_dispersion_real
_atom_type_scat_dispersion_imag
_atom_type_scat_source
C C 0.0033 0.0016 'International Tables Vol C Tables 4.2.6.8 and 6.1.1.4'
H H 0.0000 0.0000 'International Tables Vol C Tables 4.2.6.8 and 6.1.1.4'
N N 0.0061 0.0033 'International Tables Vol C Tables 4.2.6.8 and 6.1.1.4'
O O 0.0106 0.0060 'International Tables Vol C Tables 4.2.6.8 and 6.1.1.4'
S S 0.1246 0.1234 'International Tables Vol C Tables 4.2.6.8 and 6.1.1.4'
Zn Zn 0.2839 1.4301 'International Tables Vol C Tables 4.2.6.8 and 6.1.1.4'

loop_
_geom_angle_atom_site_label_1
_geom_angle_atom_site_label_2
_geom_angle_atom_site_label_3
_geom_angle
_geom_angle_publ_flag
C6 C1 C2 119.9(4) ?
C6 C1 C7 112.0(4) ?
C2 C1 C7 128.1(4) ?
C1 C2 C3 117.4(5) ?
C1 C2 H2 121.3 ?
C3 C2 H2 121.3 ?
C4 C3 C2 120.8(5) ?
C4 C3 H3 119.6 ?
C2 C3 H3 119.6 ?
C5 C4 C3 121.9(5) ?
C5 C4 H4 119.1 ?
C3 C4 H4 119.1 ?
C4 C5 C6 116.8(5) ?
C4 C5 H5 121.6 ?
C6 C5 H5 121.6 ?
C5 C6 C1 123.2(5) ?
C5 C6 S1A 129.6(4) ?
C1 C6 S1A 103.9(4) ?
C5 C6 S1B 130.5(4) ?
C1 C6 S1B 105.7(4) ?
O1 C7 N1 124.8(4) ?
O1 C7 C1 121.7(4) ?
N1 C7 C1 113.5(4) ?
C13 C8 C9 121.4(4) ?
C13 C8 C14 110.8(4) ?
C9 C8 C14 127.8(4) ?
C8 C9 C10 117.8(5) ?
C8 C9 H9 121.1 ?
C10 C9 H9 121.1 ?
C9 C10 C11 121.2(5) ?
C9 C10 H10 119.4 ?
C11 C10 H10 119.4 ?
C12 C11 C10 120.9(5) ?
C12 C11 H11 119.5 ?
C10 C11 H11 119.5 ?
C11 C12 C13 116.6(5) ?
C11 C12 H12 121.7 ?
C13 C12 H12 121.7 ?
C8 C13 C12 122.1(5) ?
C8 C13 S2 107.1(3) ?
C12 C13 S2 130.7(4) ?
O2 C14 N2 125.6(4) ?
O2 C14 C8 120.8(4) ?
N2 C14 C8 113.7(4) ?
N4 C15 C16 112.4(4) ?
N4 C15 H15A 109.1 ?
C16 C15 H15A 109.1 ?
N4 C15 H15B 109.1 ?
C16 C15 H15B 109.1 ?
H15A C15 H15B 107.9 ?
C17 C16 C15 115.5(5) ?
C17 C16 H16A 108.4 ?
C15 C16 H16A 108.4 ?
C17 C16 H16B 108.4 ?
C15 C16 H16B 108.4 ?
H16A C16 H16B 107.5 ?
N6 C17 C16 113.5(5) ?
N6 C17 H17A 108.9 ?
C16 C17 H17A 108.9 ?
N6 C17 H17B 108.9 ?
C16 C17 H17B 108.9 ?
H17A C17 H17B 107.7 ?
N4 C18 C19 110.7(5) ?
N4 C18 H18A 109.5 ?
C19 C18 H18A 109.5 ?
N4 C18 H18B 109.5 ?
C19 C18 H18B 109.5 ?
H18A C18 H18B 108.1 ?
N5 C19 C18 109.5(5) ?
N5 C19 H19A 109.8 ?
C18 C19 H19A 109.8 ?
N5 C19 H19B 109.8 ?
C18 C19 H19B 109.8 ?
H19A C19 H19B 108.2 ?
N5 C20 C21 112.1(5) ?
N5 C20 H20A 109.2 ?
C21 C20 H20A 109.2 ?
N5 C20 H20B 109.2 ?
C21 C20 H20B 109.2 ?
H20A C20 H20B 107.9 ?
C20 C21 C22 116.8(5) ?
C20 C21 H21A 108.1 ?
C22 C21 H21A 108.1 ?
C20 C21 H21B 108.1 ?
C22 C21 H21B 108.1 ?
H21A C21 H21B 107.3 ?
N3 C22 C21 111.7(4) ?
N3 C22 H22A 109.3 ?
C21 C22 H22A 109.3 ?
N3 C22 H22B 109.3 ?
C21 C22 H22B 109.3 ?
H22A C22 H22B 107.9 ?
C7 N1 S1B 113.3(4) ?
C7 N1 S1A 105.5(4) ?
C14 N2 S2 110.9(3) ?
C22 N3 Zn1 117.6(3) ?
C22 N3 H3A 107.9 ?
Zn1 N3 H3A 107.9 ?
C22 N3 H3B 107.9 ?
Zn1 N3 H3B 107.9 ?
H3A N3 H3B 107.2 ?
C18 N4 C15 112.7(4) ?
C18 N4 Zn1 106.4(3) ?
C15 N4 Zn1 115.5(4) ?
C18 N4 H4A 134(6) ?
C15 N4 H4A 100(5) ?
Zn1 N4 H4A 86(5) ?
C19 N5 C20 112.2(5) ?
C19 N5 Zn1 105.2(3) ?
C20 N5 Zn1 118.2(4) ?
C19 N5 H5A 112(3) ?
C20 N5 H5A 106(3) ?
Zn1 N5 H5A 103(3) ?
C17 N6 Zn1 116.7(4) ?
C17 N6 H6A 108.1 ?
Zn1 N6 H6A 108.1 ?
C17 N6 H6B 108.1 ?
Zn1 N6 H6B 108.1 ?
H6A N6 H6B 107.3 ?
C7 O1 Zn1 134.7(3) ?
C14 O2 Zn1 131.4(3) ?
H1W O1W H2W 102(7) ?
O4A S1A O3A 113.8(13) ?
O4A S1A N1 99.0(11) ?
O3A S1A N1 119.6(9) ?
O4A S1A C6 106.5(10) ?
O3A S1A C6 117.9(7) ?
N1 S1A C6 97.2(4) ?
O3B S1B O4B 113.0(8) ?
O3B S1B N1 106.6(6) ?
O4B S1B N1 119.8(5) ?
O3B S1B C6 109.0(7) ?
O4B S1B C6 113.4(4) ?
N1 S1B C6 93.1(3) ?
O5 S2 O6 115.1(3) ?
O5 S2 N2 110.7(3) ?
O6 S2 N2 111.8(2) ?
O5 S2 C13 109.5(2) ?
O6 S2 C13 110.9(3) ?
N2 S2 C13 97.5(2) ?
N3 Zn1 N6 99.03(19) ?
N3 Zn1 N5 89.83(19) ?
N6 Zn1 N5 171.1(2) y
N3 Zn1 N4 171.58(18) y
N6 Zn1 N4 89.30(18) ?
N5 Zn1 N4 81.88(19) ?
N3 Zn1 O2 88.58(15) ?
N6 Zn1 O2 91.83(16) ?
N5 Zn1 O2 87.23(15) ?
N4 Zn1 O2 92.45(16) ?
N3 Zn1 O1 91.14(17) ?
N6 Zn1 O1 88.13(15) ?
N5 Zn1 O1 92.84(17) ?
N4 Zn1 O1 87.83(17) ?
O2 Zn1 O1 179.72(18) y

loop_
_geom_bond_atom_site_label_1
_geom_bond_atom_site_label_2
_geom_bond_distance
_geom_bond_publ_flag
C1 C6 1.368(6) ?
C1 C2 1.372(6) ?
C1 C7 1.490(6) ?
C2 C3 1.393(8) ?
C2 H2 0.9300 ?
C3 C4 1.369(8) ?
C3 H3 0.9300 ?
C4 C5 1.356(8) ?
C4 H4 0.9300 ?
C5 C6 1.364(7) ?
C5 H5 0.9300 ?
C6 S1A 1.706(9) ?
C6 S1B 1.861(7) ?
C7 O1 1.237(6) ?
C7 N1 1.333(6) ?
C8 C13 1.355(6) ?
C8 C9 1.367(6) ?
C8 C14 1.514(6) ?
C9 C10 1.372(7) ?
C9 H9 0.9300 ?
C10 C11 1.382(8) ?
C10 H10 0.9300 ?
C11 C12 1.381(8) ?
C11 H11 0.9300 ?
C12 C13 1.384(6) ?
C12 H12 0.9300 ?
C13 S2 1.769(5) ?
C14 O2 1.233(5) ?
C14 N2 1.346(6) ?
C15 N4 1.473(6) ?
C15 C16 1.515(8) ?
C15 H15A 0.9700 ?
C15 H15B 0.9700 ?
C16 C17 1.505(8) ?
C16 H16A 0.9700 ?
C16 H16B 0.9700 ?
C17 N6 1.489(7) ?
C17 H17A 0.9700 ?
C17 H17B 0.9700 ?
C18 N4 1.446(7) ?
C18 C19 1.507(7) ?
C18 H18A 0.9700 ?
C18 H18B 0.9700 ?
C19 N5 1.471(8) ?
C19 H19A 0.9700 ?
C19 H19B 0.9700 ?
C20 N5 1.481(6) ?
C20 C21 1.492(8) ?
C20 H20A 0.9700 ?
C20 H20B 0.9700 ?
C21 C22 1.519(8) ?
C21 H21A 0.9700 ?
C21 H21B 0.9700 ?
C22 N3 1.466(6) ?
C22 H22A 0.9700 ?
C22 H22B 0.9700 ?
N1 S1B 1.623(6) ?
N1 S1A 1.671(7) ?
N2 S2 1.599(4) ?
N3 Zn1 2.100(4) y
N3 H3A 0.9000 ?
N3 H3B 0.9000 ?
N4 Zn1 2.180(5) y
N4 H4A 0.76(7) ?
N5 Zn1 2.174(5) y
N5 H5A 1.00(6) ?
N6 Zn1 2.124(4) y
N6 H6A 0.9000 ?
N6 H6B 0.9000 ?
O1 Zn1 2.204(4) y
O2 Zn1 2.197(3) y
O1W H1W 0.86(2) ?
O1W H2W 0.84(2) ?
O3A S1A 1.430(14) ?
O3B S1B 1.395(11) ?
O4A S1A 1.417(14) ?
O4B S1B 1.456(11) ?
O5 S2 1.431(5) ?
O6 S2 1.452(4) ?

loop_
_geom_hbond_atom_site_label_D
_geom_hbond_atom_site_label_H
_geom_hbond_atom_site_label_A
_geom_hbond_site_symmetry_A
_geom_hbond_distance_DH
_geom_hbond_distance_HA
_geom_hbond_distance_DA
_geom_hbond_angle_DHA
N3 H3A N1 . 0.90 2.56 3.282(7) 137.2
N6 H6A N2 . 0.90 2.52 3.224(6) 135.3
N5 H5A N1 . 1.00(6) 2.60(6) 3.411(7) 138(4)
N4 H4A N2 . 0.76(7) 2.53(7) 3.278(6) 166(7)
O1W H1W O5 . 0.86(2) 2.01(3) 2.833(8) 161(8)
N3 H3B O1W 2_665 0.90 2.22 3.052(7) 154.2
N6 H6B O1W 2_665 0.90 2.22 3.071(9) 157.0

loop_
_geom_torsion_atom_site_label_1
_geom_torsion_atom_site_label_2
_geom_torsion_atom_site_label_3
_geom_torsion_atom_site_label_4
_geom_torsion
C6 C1 C2 C3 -0.8(8)
C7 C1 C2 C3 179.6(5)
C1 C2 C3 C4 2.0(9)
C2 C3 C4 C5 -3.0(10)
C3 C4 C5 C6 2.7(10)
C4 C5 C6 C1 -1.6(9)
C4 C5 C6 S1A -157.6(7)
C4 C5 C6 S1B 168.0(5)
C2 C1 C6 C5 0.7(9)
C7 C1 C6 C5 -179.6(5)
C2 C1 C6 S1A 161.8(6)
C7 C1 C6 S1A -18.5(7)
C2 C1 C6 S1B -171.1(5)
C7 C1 C6 S1B 8.6(6)
C6 C1 C7 O1 -179.7(5)
C2 C1 C7 O1 0.0(9)
C6 C1 C7 N1 1.1(7)
C2 C1 C7 N1 -179.3(6)
C13 C8 C9 C10 1.1(7)
C14 C8 C9 C10 -179.4(4)
C8 C9 C10 C11 -0.1(8)
C9 C10 C11 C12 -0.7(9)
C10 C11 C12 C13 0.6(8)
C9 C8 C13 C12 -1.2(7)
C14 C8 C13 C12 179.2(4)
C9 C8 C13 S2 178.4(4)
C14 C8 C13 S2 -1.2(5)
C11 C12 C13 C8 0.3(8)
C11 C12 C13 S2 -179.2(4)
C13 C8 C14 O2 -178.9(5)
C9 C8 C14 O2 1.6(7)
C13 C8 C14 N2 0.1(6)
C9 C8 C14 N2 -179.4(5)
N4 C15 C16 C17 70.4(6)
C15 C16 C17 N6 -68.9(6)
N4 C18 C19 N5 -59.4(7)
N5 C20 C21 C22 68.2(7)
C20 C21 C22 N3 -72.1(6)
O1 C7 N1 S1B 168.7(5)
C1 C7 N1 S1B -12.1(8)
O1 C7 N1 S1A -161.8(7)
C1 C7 N1 S1A 17.4(8)
O2 C14 N2 S2 -179.9(4)
C8 C14 N2 S2 1.2(5)
C21 C22 N3 Zn1 60.2(6)
C19 C18 N4 C15 167.5(5)
C19 C18 N4 Zn1 40.0(6)
C16 C15 N4 C18 176.7(5)
C16 C15 N4 Zn1 -60.7(5)
C18 C19 N5 C20 174.1(5)
C18 C19 N5 Zn1 44.3(5)
C21 C20 N5 C19 -176.1(5)
C21 C20 N5 Zn1 -53.4(6)
C16 C17 N6 Zn1 58.9(6)
N1 C7 O1 Zn1 -6.3(10)
C1 C7 O1 Zn1 174.6(4)
N2 C14 O2 Zn1 2.1(8)
C8 C14 O2 Zn1 -179.1(3)
C7 N1 S1A O4A -133.4(12)
S1B N1 S1A O4A -23.0(11)
C7 N1 S1A O3A 102.6(9)
S1B N1 S1A O3A -147.1(12)
C7 N1 S1A C6 -25.4(8)
S1B N1 S1A C6 85.0(9)
C5 C6 S1A O4A -73.2(14)
C1 C6 S1A O4A 127.3(13)
S1B C6 S1A O4A 29.9(12)
C5 C6 S1A O3A 56.1(12)
C1 C6 S1A O3A -103.4(10)
S1B C6 S1A O3A 159.2(13)
C5 C6 S1A N1 -174.9(6)
C1 C6 S1A N1 25.7(7)
S1B C6 S1A N1 -71.8(6)
C7 N1 S1B O3B 125.5(9)
S1A N1 S1B O3B 45.7(10)
C7 N1 S1B O4B -104.7(7)
S1A N1 S1B O4B 175.6(10)
C7 N1 S1B C6 14.6(6)
S1A N1 S1B C6 -65.1(7)
C5 C6 S1B O3B 67.1(9)
C1 C6 S1B O3B -122.0(7)
S1A C6 S1B O3B -32.4(8)
C5 C6 S1B O4B -59.8(8)
C1 C6 S1B O4B 111.2(6)
S1A C6 S1B O4B -159.2(9)
C5 C6 S1B N1 175.8(6)
C1 C6 S1B N1 -13.3(5)
S1A C6 S1B N1 76.4(6)
C14 N2 S2 O5 -115.8(4)
C14 N2 S2 O6 114.4(4)
C14 N2 S2 C13 -1.7(4)
C8 C13 S2 O5 116.8(4)
C12 C13 S2 O5 -63.7(6)
C8 C13 S2 O6 -115.1(4)
C12 C13 S2 O6 64.4(6)
C8 C13 S2 N2 1.7(4)
C12 C13 S2 N2 -178.8(5)
C22 N3 Zn1 N6 138.1(4)
C22 N3 Zn1 N5 -40.7(4)
C22 N3 Zn1 O2 46.5(4)
C22 N3 Zn1 O1 -133.6(4)
C17 N6 Zn1 N3 136.5(4)
C17 N6 Zn1 N4 -42.2(4)
C17 N6 Zn1 O2 -134.6(4)
C17 N6 Zn1 O1 45.6(4)
C19 N5 Zn1 N3 163.8(3)
C20 N5 Zn1 N3 37.6(4)
C19 N5 Zn1 N4 -17.7(3)
C20 N5 Zn1 N4 -143.8(5)
C19 N5 Zn1 O2 75.2(3)
C20 N5 Zn1 O2 -51.0(4)
C19 N5 Zn1 O1 -105.1(3)
C20 N5 Zn1 O1 128.8(4)
C18 N4 Zn1 N6 169.4(4)
C15 N4 Zn1 N6 43.5(4)
C18 N4 Zn1 N5 -11.9(4)
C15 N4 Zn1 N5 -137.8(4)
C18 N4 Zn1 O2 -98.8(4)
C15 N4 Zn1 O2 135.3(4)
C18 N4 Zn1 O1 81.3(4)
C15 N4 Zn1 O1 -44.6(4)
C14 O2 Zn1 N3 142.0(5)
C14 O2 Zn1 N6 43.0(4)
C14 O2 Zn1 N5 -128.1(5)
C14 O2 Zn1 N4 -46.4(5)
C7 O1 Zn1 N3 46.4(6)
C7 O1 Zn1 N6 145.4(6)
C7 O1 Zn1 N5 -43.5(6)
C7 O1 Zn1 N4 -125.3(6)
